data_7116850
loop_
_publ_author_name
'Stephane A. Baudron'
'Herve Ruffin'
'Mir Wais Hosseini'

_publ_section_title
;
 On Zn(II) 2,2'-bisdipyrrin circular helicates
;
_journal_name_full Chem.Commun.
_journal_page_first 5906
_journal_paper_doi 10.1039/C5cc00724K
_journal_volume 51
_journal_year 2015
_chemical_formula_sum 'C136 H96 N16 O16 Zn4'
_chemical_formula_weight 2471.77
_chemical_name_systematic
;
 ?
;
_space_group_IT_number 23
_symmetry_cell_setting orthorhombic
_symmetry_space_group_name_Hall 'I 2 2'
_symmetry_space_group_name_H-M 'I 2 2 2'
_atom_sites_solution_hydrogens geom
_atom_sites_solution_primary direct
_atom_sites_solution_secondary difmap
_audit_creation_method SHELXL-97
_audit_update_record
;
2014-12-17 deposited with the CCDC.
2015-02-19 downloaded from the CCDC.
;
_cell_angle_alpha 90.00
_cell_angle_beta 90.00
_cell_angle_gamma 90.00
_cell_formula_units_Z 2
_cell_length_a 15.3648(9)
_cell_length_b 19.7305(11)
_cell_length_c 23.6393(13)
_cell_measurement_reflns_used 6036
_cell_measurement_temperature 190(2)
_cell_measurement_theta_max 27.78
_cell_measurement_theta_min 2.41
_cell_volume 7166.4(7)
_computing_cell_refinement 'Bruker SAINT'
_computing_data_collection 'Bruker APEX2'
_computing_data_reduction 'Bruker SAINT'
_computing_molecular_graphics 'Bruker SHELXTL'
_computing_publication_material 'Bruker SHELXTL'
_computing_structure_refinement 'SHELXL-2014 (Sheldrick 2014)'
_computing_structure_solution 'SHELXS-97 (Sheldrick 2008)'
_diffrn_ambient_temperature 190(2)
_diffrn_measured_fraction_theta_full 0.997
_diffrn_measured_fraction_theta_max 0.997
_diffrn_measurement_device_type 'Bruker APEX-II CCD'
_diffrn_measurement_method '\f and \w scans'
_diffrn_radiation_monochromator graphite
_diffrn_radiation_source 'fine-focus sealed tube'
_diffrn_radiation_type MoK\a
_diffrn_radiation_wavelength 0.71073
_diffrn_reflns_av_R_equivalents 0.0404
_diffrn_reflns_av_sigmaI/netI 0.0700
_diffrn_reflns_limit_h_max 21
_diffrn_reflns_limit_h_min -21
_diffrn_reflns_limit_k_max 22
_diffrn_reflns_limit_k_min -27
_diffrn_reflns_limit_l_max 30
_diffrn_reflns_limit_l_min -33
_diffrn_reflns_number 24227
_diffrn_reflns_theta_full 30.06
_diffrn_reflns_theta_max 30.06
_diffrn_reflns_theta_min 1.34
_exptl_absorpt_coefficient_mu 0.723
_exptl_absorpt_correction_T_max 0.9717
_exptl_absorpt_correction_T_min 0.9056
_exptl_absorpt_correction_type multi-scan
_exptl_absorpt_process_details sadabs
_exptl_crystal_colour dark-blue
_exptl_crystal_density_diffrn 1.145
_exptl_crystal_density_meas 'not measured'
_exptl_crystal_density_method 'not measured'
_exptl_crystal_description rod
_exptl_crystal_F_000 2544
_exptl_crystal_size_max 0.14
_exptl_crystal_size_mid 0.08
_exptl_crystal_size_min 0.04
_platon_squeeze_details
;
;
_refine_diff_density_max 0.428
_refine_diff_density_min -0.243
_refine_diff_density_rms 0.062
_refine_ls_abs_structure_details 'Flack H D (1983), Acta Cryst. A39, 876-881'
_refine_ls_abs_structure_Flack 0.050(8)
_refine_ls_extinction_method none
_refine_ls_goodness_of_fit_ref 0.953
_refine_ls_hydrogen_treatment constr
_refine_ls_matrix_type full
_refine_ls_number_parameters 390
_refine_ls_number_reflns 10413
_refine_ls_number_restraints 0
_refine_ls_restrained_S_all 0.953
_refine_ls_R_factor_all 0.0566
_refine_ls_R_factor_gt 0.0425
_refine_ls_shift/su_max 0.001
_refine_ls_shift/su_mean 0.000
_refine_ls_structure_factor_coef Fsqd
_refine_ls_weighting_details 'calc w=1/[\s^2^(Fo^2^)+(0.0407P)^2^+0.0000P] where P=(Fo^2^+2Fc^2^)/3'
_refine_ls_weighting_scheme calc
_refine_ls_wR_factor_gt 0.0899
_refine_ls_wR_factor_ref 0.0941
_reflns_number_gt 8208
_reflns_number_total 10413
_reflns_threshold_expression >2sigma(I)
_cod_data_source_file c5cc00724k2.cif
_cod_data_source_block compoundP-6b
_cod_original_sg_symbol_H-M I222
_cod_database_code 7116850

loop_
_symmetry_equiv_pos_as_xyz
'x, y, z'
'-x, -y, z'
'-x, y, -z'
'x, -y, -z'
'x+1/2, y+1/2, z+1/2'
'-x+1/2, -y+1/2, z+1/2'
'-x+1/2, y+1/2, -z+1/2'
'x+1/2, -y+1/2, -z+1/2'

loop_
_atom_site_label
_atom_site_type_symbol
_atom_site_fract_x
_atom_site_fract_y
_atom_site_fract_z
_atom_site_U_iso_or_equiv
_atom_site_adp_type
_atom_site_occupancy
_atom_site_symmetry_multiplicity
_atom_site_calc_flag
_atom_site_refinement_flags
C1 C 0.66774(17) 0.20743(13) 0.40611(10) 0.0325(5) Uani 1 1 d .
H1 H 0.6354 0.2268 0.4352 0.039 Uiso 1 1 calc R
C2 C 0.64027(19) 0.20450(16) 0.34994(11) 0.0418(6) Uani 1 1 d .
H2 H 0.5885 0.2214 0.3352 0.050 Uiso 1 1 calc R
C3 C 0.70549(19) 0.17135(13) 0.32064(10) 0.0357(5) Uani 1 1 d .
H3 H 0.7058 0.1610 0.2823 0.043 Uiso 1 1 calc R
C4 C 0.77199(15) 0.15624(13) 0.36046(8) 0.0264(5) Uani 1 1 d .
C5 C 0.85092(15) 0.12352(12) 0.35076(9) 0.0251(5) Uani 1 1 d .
C6 C 0.91682(15) 0.10917(12) 0.39024(9) 0.0250(5) Uani 1 1 d .
C7 C 1.00276(16) 0.08753(13) 0.37707(10) 0.0326(5) Uani 1 1 d .
H7 H 1.0241 0.0777 0.3412 0.039 Uiso 1 1 calc R
C8 C 1.04809(16) 0.08384(13) 0.42633(10) 0.0316(5) Uani 1 1 d .
H8 H 1.1063 0.0718 0.4303 0.038 Uiso 1 1 calc R
C9 C 0.99039(14) 0.10175(11) 0.47023(9) 0.0249(5) Uani 1 1 d .
C10 C 0.86783(15) 0.09851(12) 0.29163(9) 0.0259(5) Uani 1 1 d .
C11 C 0.86282(18) 0.02938(13) 0.28158(10) 0.0350(6) Uani 1 1 d .
H11 H 0.8538 -0.0001 0.3117 0.042 Uiso 1 1 calc R
C12 C 0.8710(2) 0.00357(15) 0.22729(11) 0.0403(6) Uani 1 1 d .
H12 H 0.8666 -0.0428 0.2208 0.048 Uiso 1 1 calc R
C13 C 0.88600(17) 0.04806(13) 0.18282(10) 0.0328(5) Uani 1 1 d .
C14 C 0.8946(2) 0.11590(14) 0.19286(10) 0.0431(7) Uani 1 1 d .
H14 H 0.9072 0.1452 0.1631 0.052 Uiso 1 1 calc R
C15 C 0.8847(2) 0.14118(14) 0.24700(10) 0.0403(6) Uani 1 1 d .
H15 H 0.8894 0.1876 0.2533 0.048 Uiso 1 1 calc R
C16 C 0.8902(2) 0.02212(16) 0.12299(11) 0.0444(7) Uani 1 1 d .
C17 C 0.8735(3) -0.0733(2) 0.06413(14) 0.0882(14) Uani 1 1 d .
H17A H 0.8239 -0.0563 0.0439 0.132 Uiso 1 1 calc R
H17B H 0.8696 -0.1217 0.0669 0.132 Uiso 1 1 calc R
H17C H 0.9258 -0.0611 0.0444 0.132 Uiso 1 1 calc R
C18 C 0.8002(2) 0.29135(12) 0.53030(10) 0.0358(5) Uani 1 1 d .
H18 H 0.8149 0.3100 0.4955 0.043 Uiso 1 1 calc R
C19 C 0.7838(2) 0.32975(13) 0.57914(11) 0.0456(8) Uani 1 1 d .
H19 H 0.7855 0.3767 0.5825 0.055 Uiso 1 1 calc R
C20 C 0.76465(19) 0.28399(13) 0.62087(11) 0.0375(6) Uani 1 1 d .
H20 H 0.7517 0.2940 0.6584 0.045 Uiso 1 1 calc R
C21 C 0.76832(16) 0.21794(12) 0.59612(9) 0.0273(5) Uani 1 1 d .
C22 C 0.73947(15) 0.15808(12) 0.62002(9) 0.0252(5) Uani 1 1 d .
C23 C 0.72791(15) 0.09534(11) 0.59303(9) 0.0237(4) Uani 1 1 d .
C24 C 0.69931(18) 0.03422(11) 0.61935(9) 0.0275(4) Uani 1 1 d .
H24 H 0.6842 0.0290 0.6572 0.033 Uiso 1 1 calc R
C25 C 0.69808(18) -0.01493(11) 0.57921(9) 0.0289(5) Uani 1 1 d .
H25 H 0.6837 -0.0603 0.5847 0.035 Uiso 1 1 calc R
C26 C 0.72256(14) 0.01545(10) 0.52796(9) 0.0227(4) Uani 1 1 d .
C27 C 0.71182(15) 0.16055(11) 0.68071(8) 0.0252(5) Uani 1 1 d .
C28 C 0.62377(17) 0.16291(13) 0.69361(9) 0.0353(6) Uani 1 1 d .
H28 H 0.5830 0.1615 0.6645 0.042 Uiso 1 1 calc R
C29 C 0.59570(19) 0.16735(13) 0.74899(10) 0.0381(6) Uani 1 1 d .
H29 H 0.5365 0.1697 0.7570 0.046 Uiso 1 1 calc R
C30 C 0.65572(18) 0.16824(12) 0.79239(10) 0.0321(6) Uani 1 1 d .
C31 C 0.74270(19) 0.16369(13) 0.78029(10) 0.0377(6) Uani 1 1 d .
H31 H 0.7830 0.1628 0.8096 0.045 Uiso 1 1 calc R
C32 C 0.77131(17) 0.16033(14) 0.72428(10) 0.0359(6) Uani 1 1 d .
H32 H 0.8305 0.1580 0.7164 0.043 Uiso 1 1 calc R
C33 C 0.6282(2) 0.17513(14) 0.85294(11) 0.0407(6) Uani 1 1 d .
C34 C 0.5158(3) 0.2152(2) 0.91311(13) 0.0729(11) Uani 1 1 d .
H34A H 0.4539 0.2216 0.9118 0.109 Uiso 1 1 calc R
H34B H 0.5428 0.2550 0.9284 0.109 Uiso 1 1 calc R
H34C H 0.5291 0.1769 0.9367 0.109 Uiso 1 1 calc R
N1 N 0.74564(14) 0.17930(10) 0.41333(8) 0.0275(4) Uani 1 1 d .
N2 N 0.91074(12) 0.11778(10) 0.44890(7) 0.0239(4) Uani 1 1 d .
N3 N 0.79243(14) 0.22519(9) 0.53960(7) 0.0279(4) Uani 1 1 d .
N4 N 0.74075(12) 0.08214(9) 0.53540(7) 0.0205(4) Uani 1 1 d .
O1 O 0.9014(2) 0.05752(13) 0.08297(8) 0.0721(8) Uani 1 1 d .
O2 O 0.87503(18) -0.04434(12) 0.12006(9) 0.0617(6) Uani 1 1 d .
O3 O 0.67178(15) 0.16131(12) 0.89244(8) 0.0568(6) Uani 1 1 d .
O4 O 0.54843(15) 0.20301(12) 0.85613(8) 0.0561(6) Uani 1 1 d .
Zn1 Zn 0.800886(17) 0.149471(13) 0.485046(9) 0.02359(6) Uani 1 1 d .

loop_
_atom_site_aniso_label
_atom_site_aniso_U_11
_atom_site_aniso_U_22
_atom_site_aniso_U_33
_atom_site_aniso_U_23
_atom_site_aniso_U_13
_atom_site_aniso_U_12
C1 0.0326(13) 0.0381(13) 0.0268(12) 0.0007(11) 0.0045(10) 0.0083(11)
C2 0.0320(14) 0.0582(17) 0.0351(14) 0.0049(14) -0.0052(11) 0.0155(13)
C3 0.0364(14) 0.0461(14) 0.0246(11) 0.0027(10) -0.0036(11) 0.0047(12)
C4 0.0305(11) 0.0318(12) 0.0170(9) 0.0032(10) -0.0020(8) 0.0019(10)
C5 0.0278(12) 0.0315(11) 0.0160(9) 0.0007(9) 0.0027(8) -0.0018(9)
C6 0.0275(11) 0.0322(12) 0.0152(9) -0.0019(9) -0.0005(8) -0.0001(9)
C7 0.0272(12) 0.0507(14) 0.0200(11) -0.0043(12) 0.0031(9) 0.0015(11)
C8 0.0229(12) 0.0485(14) 0.0236(11) -0.0059(11) 0.0030(9) -0.0009(10)
C9 0.0239(11) 0.0310(11) 0.0197(11) -0.0004(9) -0.0003(8) 0.0017(9)
C10 0.0257(11) 0.0367(12) 0.0152(9) -0.0022(9) -0.0011(8) 0.0030(10)
C11 0.0479(15) 0.0389(13) 0.0183(11) 0.0026(10) 0.0062(10) -0.0007(12)
C12 0.0560(17) 0.0356(13) 0.0294(13) -0.0046(11) 0.0049(14) -0.0015(13)
C13 0.0360(13) 0.0422(14) 0.0202(11) -0.0026(10) 0.0004(10) 0.0073(11)
C14 0.070(2) 0.0362(14) 0.0227(12) 0.0057(11) 0.0097(13) 0.0080(13)
C15 0.0655(18) 0.0311(14) 0.0243(11) -0.0010(11) 0.0063(11) -0.0003(13)
C16 0.0477(17) 0.0624(19) 0.0231(12) -0.0107(14) -0.0010(12) 0.0182(14)
C17 0.116(4) 0.103(3) 0.0450(19) -0.048(2) -0.001(2) 0.005(3)
C18 0.0468(14) 0.0327(12) 0.0278(11) -0.0002(9) 0.0029(12) -0.0027(12)
C19 0.072(2) 0.0273(12) 0.0381(14) -0.0059(11) 0.0118(14) -0.0048(13)
C20 0.0483(16) 0.0345(13) 0.0295(12) -0.0080(11) 0.0061(11) -0.0056(12)
C21 0.0322(12) 0.0288(11) 0.0208(10) -0.0039(9) 0.0028(9) -0.0001(10)
C22 0.0265(11) 0.0332(12) 0.0160(9) -0.0050(10) -0.0003(8) 0.0045(10)
C23 0.0246(11) 0.0287(11) 0.0179(10) 0.0002(9) 0.0009(8) 0.0026(9)
C24 0.0337(11) 0.0303(11) 0.0184(9) 0.0010(8) 0.0048(10) 0.0025(11)
C25 0.0346(12) 0.0272(11) 0.0249(10) -0.0013(10) 0.0022(12) -0.0008(11)
C26 0.0230(10) 0.0225(10) 0.0226(11) -0.0035(9) 0.0010(8) 0.0004(7)
C27 0.0335(13) 0.0239(11) 0.0182(9) -0.0040(8) 0.0042(9) -0.0008(9)
C28 0.0361(13) 0.0489(16) 0.0209(11) -0.0068(11) -0.0004(10) -0.0021(12)
C29 0.0388(14) 0.0479(16) 0.0276(12) -0.0069(11) 0.0086(11) -0.0034(12)
C30 0.0454(15) 0.0300(12) 0.0210(11) -0.0045(10) 0.0054(10) -0.0015(10)
C31 0.0449(16) 0.0467(16) 0.0214(11) -0.0020(11) -0.0032(10) 0.0020(12)
C32 0.0343(12) 0.0506(16) 0.0228(11) -0.0085(12) 0.0012(9) 0.0025(12)
C33 0.0541(18) 0.0430(14) 0.0251(12) -0.0082(11) 0.0086(12) -0.0081(13)
C34 0.066(2) 0.116(3) 0.0365(17) -0.028(2) 0.0247(17) -0.001(2)
N1 0.0315(11) 0.0331(10) 0.0178(9) 0.0011(8) -0.0007(8) 0.0043(8)
N2 0.0252(9) 0.0341(10) 0.0125(8) -0.0018(7) -0.0012(7) -0.0006(8)
N3 0.0355(11) 0.0308(10) 0.0174(8) -0.0014(7) 0.0009(9) -0.0040(9)
N4 0.0220(9) 0.0238(9) 0.0158(8) -0.0031(7) 0.0008(7) -0.0001(7)
O1 0.130(2) 0.0699(15) 0.0167(9) -0.0011(10) 0.0133(12) 0.0166(16)
O2 0.0911(19) 0.0598(14) 0.0342(11) -0.0218(10) 0.0098(12) -0.0053(14)
O3 0.0743(16) 0.0746(15) 0.0215(8) -0.0038(10) 0.0028(9) 0.0081(12)
O4 0.0543(14) 0.0836(15) 0.0303(10) -0.0148(11) 0.0139(9) 0.0043(12)
Zn1 0.02703(11) 0.02919(12) 0.01454(10) -0.00154(11) 0.00172(10) 0.00032(11)

loop_
_atom_type_symbol
_atom_type_description
_atom_type_scat_dispersion_real
_atom_type_scat_dispersion_imag
_atom_type_scat_source
C C 0.0033 0.0016 'International Tables Vol C Tables 4.2.6.8 and 6.1.1.4'
H H 0.0000 0.0000 'International Tables Vol C Tables 4.2.6.8 and 6.1.1.4'
N N 0.0061 0.0033 'International Tables Vol C Tables 4.2.6.8 and 6.1.1.4'
O O 0.0106 0.0060 'International Tables Vol C Tables 4.2.6.8 and 6.1.1.4'
Zn Zn 0.2839 1.4301 'International Tables Vol C Tables 4.2.6.8 and 6.1.1.4'

loop_
_geom_angle_atom_site_label_1
_geom_angle_atom_site_label_2
_geom_angle_atom_site_label_3
_geom_angle
_geom_angle_site_symmetry_3
N1 C1 C2 112.2(2) .
N1 C1 H1 123.9 .
C2 C1 H1 123.9 .
C3 C2 C1 106.1(2) .
C3 C2 H2 127.0 .
C1 C2 H2 127.0 .
C2 C3 C4 106.8(2) .
C2 C3 H3 126.6 .
C4 C3 H3 126.6 .
N1 C4 C5 123.59(19) .
N1 C4 C3 108.5(2) .
C5 C4 C3 127.9(2) .
C4 C5 C6 127.7(2) .
C4 C5 C10 117.08(19) .
C6 C5 C10 115.2(2) .
N2 C6 C5 125.8(2) .
N2 C6 C7 108.37(19) .
C5 C6 C7 125.7(2) .
C8 C7 C6 107.7(2) .
C8 C7 H7 126.1 .
C6 C7 H7 126.1 .
C7 C8 C9 107.2(2) .
C7 C8 H8 126.4 .
C9 C8 H8 126.4 .
N2 C9 C8 110.55(19) .
N2 C9 C9 123.2(2) 3_756
C8 C9 C9 126.2(3) 3_756
C15 C10 C11 118.8(2) .
C15 C10 C5 123.0(2) .
C11 C10 C5 118.2(2) .
C12 C11 C10 121.0(2) .
C12 C11 H11 119.5 .
C10 C11 H11 119.5 .
C11 C12 C13 118.9(3) .
C11 C12 H12 120.5 .
C13 C12 H12 120.5 .
C14 C13 C12 120.3(2) .
C14 C13 C16 119.5(2) .
C12 C13 C16 120.2(2) .
C13 C14 C15 120.3(2) .
C13 C14 H14 119.9 .
C15 C14 H14 119.9 .
C10 C15 C14 120.7(2) .
C10 C15 H15 119.6 .
C14 C15 H15 119.6 .
O1 C16 O2 124.2(3) .
O1 C16 C13 123.7(3) .
O2 C16 C13 112.1(2) .
O2 C17 H17A 109.5 .
O2 C17 H17B 109.5 .
H17A C17 H17B 109.5 .
O2 C17 H17C 109.5 .
H17A C17 H17C 109.5 .
H17B C17 H17C 109.5 .
N3 C18 C19 112.2(2) .
N3 C18 H18 123.9 .
C19 C18 H18 123.9 .
C20 C19 C18 106.0(2) .
C20 C19 H19 127.0 .
C18 C19 H19 127.0 .
C19 C20 C21 107.3(2) .
C19 C20 H20 126.3 .
C21 C20 H20 126.3 .
C22 C21 N3 124.4(2) .
C22 C21 C20 126.8(2) .
N3 C21 C20 108.0(2) .
C21 C22 C23 127.46(19) .
C21 C22 C27 117.1(2) .
C23 C22 C27 115.4(2) .
N4 C23 C22 126.0(2) .
N4 C23 C24 108.09(18) .
C22 C23 C24 125.89(19) .
C25 C24 C23 107.67(19) .
C25 C24 H24 126.2 .
C23 C24 H24 126.2 .
C24 C25 C26 107.14(19) .
C24 C25 H25 126.4 .
C26 C25 H25 126.4 .
N4 C26 C25 110.95(18) .
N4 C26 C26 121.6(2) 4_556
C25 C26 C26 127.2(2) 4_556
C32 C27 C28 118.9(2) .
C32 C27 C22 121.9(2) .
C28 C27 C22 119.2(2) .
C29 C28 C27 121.0(2) .
C29 C28 H28 119.5 .
C27 C28 H28 119.5 .
C30 C29 C28 119.8(3) .
C30 C29 H29 120.1 .
C28 C29 H29 120.1 .
C31 C30 C29 119.7(2) .
C31 C30 C33 118.7(2) .
C29 C30 C33 121.5(3) .
C30 C31 C32 120.5(2) .
C30 C31 H31 119.7 .
C32 C31 H31 119.7 .
C27 C32 C31 120.0(2) .
C27 C32 H32 120.0 .
C31 C32 H32 120.0 .
O3 C33 O4 124.5(3) .
O3 C33 C30 125.0(3) .
O4 C33 C30 110.4(2) .
O4 C34 H34A 109.5 .
O4 C34 H34B 109.5 .
H34A C34 H34B 109.5 .
O4 C34 H34C 109.5 .
H34A C34 H34C 109.5 .
H34B C34 H34C 109.5 .
C1 N1 C4 106.45(19) .
C1 N1 Zn1 128.16(17) .
C4 N1 Zn1 123.10(16) .
C9 N2 C6 106.18(17) .
C9 N2 Zn1 132.52(14) .
C6 N2 Zn1 121.29(14) .
C18 N3 C21 106.46(19) .
C18 N3 Zn1 128.90(15) .
C21 N3 Zn1 124.40(15) .
C26 N4 C23 106.11(17) .
C26 N4 Zn1 131.25(14) .
C23 N4 Zn1 121.20(14) .
C16 O2 C17 116.1(3) .
C33 O4 C34 115.7(3) .
N3 Zn1 N1 107.75(8) .
N3 Zn1 N2 124.91(8) .
N1 Zn1 N2 95.11(8) .
N3 Zn1 N4 94.76(7) .
N1 Zn1 N4 120.36(8) .
N2 Zn1 N4 115.86(8) .

loop_
_geom_bond_atom_site_label_1
_geom_bond_atom_site_label_2
_geom_bond_distance
_geom_bond_site_symmetry_2
C1 N1 1.330(3) .
C1 C2 1.395(4) .
C1 H1 0.9300 .
C2 C3 1.383(4) .
C2 H2 0.9300 .
C3 C4 1.421(3) .
C3 H3 0.9300 .
C4 N1 1.390(3) .
C4 C5 1.393(3) .
C5 C6 1.406(3) .
C5 C10 1.505(3) .
C6 N2 1.400(3) .
C6 C7 1.422(3) .
C7 C8 1.359(3) .
C7 H7 0.9300 .
C8 C9 1.410(3) .
C8 H8 0.9300 .
C9 N2 1.361(3) .
C9 C9 1.438(4) 3_756
C10 C15 1.374(3) .
C10 C11 1.387(3) .
C11 C12 1.387(3) .
C11 H11 0.9300 .
C12 C13 1.389(4) .
C12 H12 0.9300 .
C13 C14 1.366(4) .
C13 C16 1.505(3) .
C14 C15 1.382(3) .
C14 H14 0.9300 .
C15 H15 0.9300 .
C16 O1 1.188(4) .
C16 O2 1.334(4) .
C17 O2 1.440(3) .
C17 H17A 0.9600 .
C17 H17B 0.9600 .
C17 H17C 0.9600 .
C18 N3 1.329(3) .
C18 C19 1.404(3) .
C18 H18 0.9300 .
C19 C20 1.369(4) .
C19 H19 0.9300 .
C20 C21 1.430(3) .
C20 H20 0.9300 .
C21 C22 1.382(3) .
C21 N3 1.394(3) .
C22 C23 1.404(3) .
C22 C27 1.497(3) .
C23 N4 1.401(3) .
C23 C24 1.426(3) .
C24 C25 1.357(3) .
C24 H24 0.9300 .
C25 C26 1.403(3) .
C25 H25 0.9300 .
C26 N4 1.357(3) .
C26 C26 1.456(4) 4_556
C27 C32 1.377(3) .
C27 C28 1.388(3) .
C28 C29 1.381(3) .
C28 H28 0.9300 .
C29 C30 1.380(4) .
C29 H29 0.9300 .
C30 C31 1.370(4) .
C30 C33 1.499(3) .
C31 C32 1.397(3) .
C31 H31 0.9300 .
C32 H32 0.9300 .
C33 O3 1.181(3) .
C33 O4 1.345(4) .
C34 O4 1.457(3) .
C34 H34A 0.9600 .
C34 H34B 0.9600 .
C34 H34C 0.9600 .
N1 Zn1 1.9852(19) .
N2 Zn1 1.9924(19) .
N3 Zn1 1.9780(18) .
N4 Zn1 2.0089(17) .

loop_
_platon_squeeze_void_nr
_platon_squeeze_void_average_x
_platon_squeeze_void_average_y
_platon_squeeze_void_average_z
_platon_squeeze_void_volume
_platon_squeeze_void_count_electrons
_platon_squeeze_void_content
1 0.000 0.500 0.006 906 356 ' '
2 0.099 0.265 0.281 7 1 ' '
3 0.099 0.735 0.719 8 0 ' '
4 0.500 0.000 0.190 906 356 ' '
5 0.400 0.235 0.781 8 0 ' '
6 0.400 0.765 0.219 7 1 ' '
7 0.599 0.235 0.219 8 0 ' '
8 0.599 0.765 0.781 7 1 ' '
9 0.900 0.265 0.719 7 1 ' '
10 0.900 0.735 0.281 8 0 ' '
